data_7041510
loop_
_publ_author_name
'Chiang, Chun-Hung'
'Tzeng, Yen-Wen'
'Yang, Chen-I'
'Nakano, Motohiro'
'Wan, Wun-Long'
'Lai, Long-Li'
'Lee, Gene-Hsiang'

_publ_section_title
;
 The synthesis of three new Cu5, Cu8 and Cu12 clusters via the use of a
 semi-flexible aminotriazine-based bis-methylpyridine ligand.
;
_journal_issue 4
_journal_name_full 'Dalton transactions (Cambridge, England : 2003)'
_journal_page_first 1237
_journal_page_last 1248
_journal_paper_doi 10.1039/c6dt04236h
_journal_volume 46
_journal_year 2017
_chemical_formula_sum 'C136 H138 Cl2 Cu12 N34 O29'
_chemical_formula_weight 3546.31
_chemical_name_systematic
;
 ?
;
_space_group_crystal_system monoclinic
_space_group_IT_number 15
_space_group_name_Hall '-C 2yc'
_space_group_name_H-M_alt 'C 1 2/c 1'
_symmetry_space_group_name_Hall '-C 2yc'
_symmetry_space_group_name_H-M 'C 1 2/c 1'
_atom_sites_solution_hydrogens mixed
_audit_creation_method SHELXL-2014
_audit_update_record
;
2016-12-08 deposited with the CCDC.
2016-12-08 downloaded from the CCDC.
;
_cell_angle_alpha 90
_cell_angle_beta 100.1820(10)
_cell_angle_gamma 90
_cell_formula_units_Z 4
_cell_length_a 31.219(2)
_cell_length_b 15.7907(11)
_cell_length_c 29.2134(19)
_cell_measurement_reflns_used 8479
_cell_measurement_temperature 150(2)
_cell_measurement_theta_max 26.13
_cell_measurement_theta_min 2.37
_cell_volume 14174.5(16)
_computing_cell_refinement 'Bruker SMART'
_computing_data_collection 'Bruker APEX2'
_computing_data_reduction 'Bruker SAINT'
_computing_molecular_graphics 'Bruker SHELXTL'
_computing_publication_material 'Bruker SHELXTL'
_computing_structure_refinement 'SHELXL-2014 (Sheldrick, 2014)'
_computing_structure_solution 'Bruker SHELXTL'
_diffrn_ambient_temperature 150(2)
_diffrn_measured_fraction_theta_full 1.000
_diffrn_measured_fraction_theta_max 1.000
_diffrn_measurement_device_type 'CCD area detector'
_diffrn_measurement_method 'phi and omega scans'
_diffrn_radiation_type MoK\a
_diffrn_radiation_wavelength 0.71073
_diffrn_reflns_av_R_equivalents 0.0530
_diffrn_reflns_av_unetI/netI 0.0609
_diffrn_reflns_Laue_measured_fraction_full 1.000
_diffrn_reflns_Laue_measured_fraction_max 1.000
_diffrn_reflns_limit_h_max 40
_diffrn_reflns_limit_h_min -40
_diffrn_reflns_limit_k_max 15
_diffrn_reflns_limit_k_min -20
_diffrn_reflns_limit_l_max 34
_diffrn_reflns_limit_l_min -37
_diffrn_reflns_number 51357
_diffrn_reflns_point_group_measured_fraction_full 1.000
_diffrn_reflns_point_group_measured_fraction_max 1.000
_diffrn_reflns_theta_full 25.242
_diffrn_reflns_theta_max 27.500
_diffrn_reflns_theta_min 1.325
_exptl_absorpt_coefficient_mu 1.884
_exptl_absorpt_correction_T_max 0.6483
_exptl_absorpt_correction_T_min 0.6483
_exptl_absorpt_correction_type multi-scan
_exptl_absorpt_process_details SADABS
_exptl_crystal_colour black
_exptl_crystal_density_diffrn 1.662
_exptl_crystal_description plate
_exptl_crystal_F_000 7224
_exptl_crystal_size_max 0.26
_exptl_crystal_size_mid 0.22
_exptl_crystal_size_min 0.09
_refine_diff_density_max 1.553
_refine_diff_density_min -0.760
_refine_diff_density_rms 0.097
_refine_ls_extinction_method none
_refine_ls_goodness_of_fit_ref 1.058
_refine_ls_hydrogen_treatment mixed
_refine_ls_matrix_type full
_refine_ls_number_parameters 971
_refine_ls_number_reflns 16293
_refine_ls_number_restraints 9
_refine_ls_restrained_S_all 1.061
_refine_ls_R_factor_all 0.0794
_refine_ls_R_factor_gt 0.0474
_refine_ls_shift/su_max 0.006
_refine_ls_shift/su_mean 0.000
_refine_ls_structure_factor_coef Fsqd
_refine_ls_weighting_details 'w=1/[\s^2^(Fo^2^)+(0.0557P)^2^] where P=(Fo^2^+2Fc^2^)/3'
_refine_ls_weighting_scheme calc
_refine_ls_wR_factor_gt 0.1101
_refine_ls_wR_factor_ref 0.1192
_reflns_Friedel_coverage 0.000
_reflns_number_gt 11253
_reflns_number_total 16293
_reflns_threshold_expression 'I > 2\s(I)'
_cod_data_source_file c6dt04236h2.cif
_cod_data_source_block cyw0185-5_0m
_cod_depositor_comments 'Adding full bibliography for 7041508--7041510.cif.'
_cod_original_cell_volume 14174.3(17)
_cod_database_code 7041510
_shelx_space_group_comment
;
The symmetry employed for this shelxl refinement is uniquely defined
by the following loop, which should always be used as a source of
symmetry information in preference to the above space-group names.
They are only intended as comments.
;
_shelxl_version_number 2014-3

loop_
_space_group_symop_operation_xyz
'x, y, z'
'-x, y, -z+1/2'
'x+1/2, y+1/2, z'
'-x+1/2, y+1/2, -z+1/2'
'-x, -y, -z'
'x, -y, z-1/2'
'-x+1/2, -y+1/2, -z'
'x+1/2, -y+1/2, z-1/2'

loop_
_atom_site_label
_atom_site_type_symbol
_atom_site_fract_x
_atom_site_fract_y
_atom_site_fract_z
_atom_site_U_iso_or_equiv
_atom_site_adp_type
_atom_site_occupancy
_atom_site_site_symmetry_order
_atom_site_calc_flag
_atom_site_refinement_flags_posn
_atom_site_refinement_flags_adp
_atom_site_refinement_flags_occupancy
Cu1 Cu 0.04329(2) 0.17897(3) 0.30549(2) 0.02095(10) Uani 1 1 d . . .
Cu2 Cu 0.08925(2) 0.31678(3) 0.37593(2) 0.02251(10) Uani 1 1 d . . .
Cu3 Cu 0.04602(2) 0.14000(3) 0.40483(2) 0.02085(10) Uani 1 1 d . . .
Cu4 Cu 0.04527(2) 0.15728(3) 0.21234(2) 0.02468(11) Uani 1 1 d . . .
Cu5 Cu 0.13422(2) 0.17229(3) 0.34419(2) 0.02033(10) Uani 1 1 d . . .
Cu6 Cu 0.18383(2) 0.31483(3) 0.43500(2) 0.02965(12) Uani 1 1 d . . .
N1 N 0.04516(8) 0.05556(18) 0.31375(9) 0.0203(6) Uani 1 1 d . . .
N5 N 0.12003(9) 0.06050(19) 0.31683(10) 0.0226(6) Uani 1 1 d . . .
N7 N 0.02906(9) 0.04587(18) 0.18877(10) 0.0220(6) Uani 1 1 d . . .
N6 N 0.19251(9) 0.1486(2) 0.33008(10) 0.0249(7) Uani 1 1 d . . .
C40 C 0.27509(12) 0.2901(3) 0.43941(13) 0.0316(9) Uani 1 1 d . . .
N9 N 0.00299(9) 0.05987(19) 0.42510(10) 0.0219(6) Uani 1 1 d . . .
C30 C 0.12922(10) 0.0456(2) 0.43389(11) 0.0208(7) Uani 1 1 d . . .
N14 N 0.15221(9) -0.02647(19) 0.43786(10) 0.0226(6) Uani 1 1 d . . .
N10 N 0.08656(8) 0.04843(18) 0.42896(10) 0.0208(6) Uani 1 1 d . . .
N3 N 0.01009(9) -0.07868(19) 0.31464(10) 0.0241(6) Uani 1 1 d . . .
N2 N 0.08656(9) -0.07092(19) 0.31425(10) 0.0241(7) Uani 1 1 d . . .
C3 C 0.08371(11) 0.0145(2) 0.31524(11) 0.0215(7) Uani 1 1 d . . .
N12 N 0.21261(9) 0.2030(2) 0.44411(10) 0.0249(7) Uani 1 1 d . . .
N15 N 0.21883(9) 0.05616(19) 0.44756(10) 0.0242(7) Uani 1 1 d . . .
N11 N 0.15019(9) 0.12262(19) 0.43535(10) 0.0223(6) Uani 1 1 d D . .
C1 C 0.00885(11) 0.0060(2) 0.31242(11) 0.0210(7) Uani 1 1 d . . .
C24 C 0.06630(11) -0.0080(2) 0.18628(13) 0.0275(8) Uani 1 1 d . . .
H24A H 0.0610 -0.0402 0.1576 0.033 Uiso 1 1 calc R U .
H24B H 0.0704 -0.0476 0.2121 0.033 Uiso 1 1 calc R U .
C29 C 0.13835(12) 0.1774(3) 0.20253(14) 0.0351(9) Uani 1 1 d . . .
H29 H 0.1357 0.2343 0.2098 0.042 Uiso 1 1 calc R U .
C36 C -0.04885(11) -0.0583(2) 0.45901(13) 0.0292(9) Uani 1 1 d . . .
H36 H -0.0660 -0.0978 0.4710 0.035 Uiso 1 1 calc R U .
N16 N 0.21939(9) -0.0896(2) 0.45017(11) 0.0287(7) Uani 1 1 d . . .
C38 C -0.03901(11) 0.0783(2) 0.42777(12) 0.0258(8) Uani 1 1 d . . .
H38 H -0.0501 0.1313 0.4182 0.031 Uiso 1 1 calc R U .
C34 C 0.01880(11) -0.0169(2) 0.43798(11) 0.0217(7) Uani 1 1 d . . .
N8 N 0.10308(9) 0.1273(2) 0.19815(10) 0.0268(7) Uani 1 1 d . . .
N4 N 0.05247(10) -0.19929(19) 0.31596(11) 0.0302(7) Uani 1 1 d . . .
C32 C 0.19525(10) 0.1268(2) 0.44310(11) 0.0207(7) Uani 1 1 d . . .
N13 N 0.24556(10) 0.3527(2) 0.43491(11) 0.0323(8) Uani 1 1 d . . .
C31 C 0.19599(11) -0.0163(2) 0.44505(12) 0.0224(7) Uani 1 1 d . . .
C33 C 0.06501(11) -0.0331(2) 0.43311(12) 0.0243(8) Uani 1 1 d . . .
H33A H 0.0800 -0.0637 0.4601 0.029 Uiso 1 1 calc R U .
H33B H 0.0659 -0.0674 0.4057 0.029 Uiso 1 1 calc R U .
C4 C 0.15905(11) 0.0112(2) 0.31423(13) 0.0258(8) Uani 1 1 d . . .
H4A H 0.1547 -0.0212 0.2856 0.031 Uiso 1 1 calc R U .
H4B H 0.1645 -0.0283 0.3400 0.031 Uiso 1 1 calc R U .
C2 C 0.04938(11) -0.1131(2) 0.31453(12) 0.0241(8) Uani 1 1 d . . .
C5 C 0.19752(11) 0.0686(2) 0.31584(12) 0.0254(8) Uani 1 1 d . . .
C25 C 0.10661(11) 0.0449(2) 0.18813(12) 0.0260(8) Uani 1 1 d . . .
C39 C 0.25944(11) 0.2033(2) 0.44731(13) 0.0293(8) Uani 1 1 d . . .
H39A H 0.2675 0.1650 0.4243 0.035 Uiso 1 1 calc R U .
H39B H 0.2732 0.1836 0.4778 0.035 Uiso 1 1 calc R U .
C10 C 0.09420(12) -0.2430(2) 0.31574(15) 0.0357(10) Uani 1 1 d . . .
H10A H 0.0961 -0.2916 0.3363 0.043 Uiso 1 1 calc R U .
H10B H 0.1179 -0.2050 0.3279 0.043 Uiso 1 1 calc R U .
C26 C 0.14628(12) 0.0112(3) 0.18179(14) 0.0371(10) Uani 1 1 d . . .
H26 H 0.1485 -0.0459 0.1747 0.044 Uiso 1 1 calc R U .
C17 C 0.01434(12) -0.2547(2) 0.31164(14) 0.0345(9) Uani 1 1 d . . .
H17A H 0.0150 -0.2941 0.2863 0.041 Uiso 1 1 calc R U .
H17B H -0.0118 -0.2206 0.3038 0.041 Uiso 1 1 calc R U .
C9 C 0.22615(12) 0.2027(3) 0.33308(13) 0.0324(9) Uani 1 1 d . . .
H9 H 0.2226 0.2579 0.3428 0.039 Uiso 1 1 calc R U .
C53 C 0.29289(12) -0.0787(3) 0.42686(15) 0.0349(9) Uani 1 1 d . . .
C51 C 0.19388(14) -0.1772(3) 0.53107(15) 0.0410(10) Uani 1 1 d . . .
H51 H 0.2216 -0.1536 0.5371 0.049 Uiso 1 1 calc R U .
C18 C 0.01197(12) -0.3041(2) 0.35512(15) 0.0323(9) Uani 1 1 d . . .
C35 C -0.00659(11) -0.0772(2) 0.45559(12) 0.0269(8) Uani 1 1 d . . .
H35 H 0.0050 -0.1300 0.4650 0.032 Uiso 1 1 calc R U .
C52 C 0.26667(11) -0.0865(3) 0.46527(14) 0.0327(9) Uani 1 1 d . . .
H52A H 0.2758 -0.1374 0.4829 0.039 Uiso 1 1 calc R U .
H52B H 0.2736 -0.0387 0.4862 0.039 Uiso 1 1 calc R U .
C46 C 0.17415(13) -0.1922(2) 0.48578(15) 0.0333(9) Uani 1 1 d . . .
C45 C 0.19676(13) -0.1705(2) 0.44555(14) 0.0334(9) Uani 1 1 d . . .
H45A H 0.2176 -0.2149 0.4425 0.040 Uiso 1 1 calc R U .
H45B H 0.1753 -0.1698 0.4172 0.040 Uiso 1 1 calc R U .
C37 C -0.06561(11) 0.0202(3) 0.44447(13) 0.0284(8) Uani 1 1 d . . .
H37 H -0.0943 0.0337 0.4459 0.034 Uiso 1 1 calc R U .
C49 C 0.13295(19) -0.2324(3) 0.5603(2) 0.0645(16) Uani 1 1 d . . .
H49 H 0.1193 -0.2453 0.5853 0.077 Uiso 1 1 calc R U .
C6 C 0.23646(12) 0.0418(3) 0.30426(14) 0.0352(9) Uani 1 1 d . . .
H6 H 0.2394 -0.0134 0.2942 0.042 Uiso 1 1 calc R U .
C7 C 0.27065(13) 0.0975(3) 0.30777(15) 0.0429(11) Uani 1 1 d . . .
H7 H 0.2971 0.0801 0.3004 0.051 Uiso 1 1 calc R U .
C23 C 0.00147(16) -0.2644(3) 0.39408(17) 0.0522(12) Uani 1 1 d . . .
H23 H -0.0036 -0.2064 0.3933 0.063 Uiso 1 1 calc R U .
C42 C 0.33080(15) 0.3888(4) 0.42956(18) 0.0577(14) Uani 1 1 d . . .
H42 H 0.3595 0.4007 0.4272 0.069 Uiso 1 1 calc R U .
C11 C 0.09966(12) -0.2722(3) 0.26862(16) 0.0362(10) Uani 1 1 d . . .
C8 C 0.26556(12) 0.1796(3) 0.32233(15) 0.0396(10) Uani 1 1 d . . .
H8 H 0.2883 0.2183 0.3248 0.048 Uiso 1 1 calc R U .
C28 C 0.17801(13) 0.1474(3) 0.19659(16) 0.0429(11) Uani 1 1 d . . .
H28 H 0.2019 0.1834 0.1996 0.051 Uiso 1 1 calc R U .
C41 C 0.31824(13) 0.3072(3) 0.43669(16) 0.0468(12) Uani 1 1 d . . .
H41 H 0.3385 0.2635 0.4397 0.056 Uiso 1 1 calc R U .
C27 C 0.18222(13) 0.0629(3) 0.18613(15) 0.0430(11) Uani 1 1 d . . .
H27 H 0.2090 0.0412 0.1821 0.052 Uiso 1 1 calc R U .
C14 C 0.11017(15) -0.3244(4) 0.1796(2) 0.0595(15) Uani 1 1 d . . .
H14 H 0.1136 -0.3422 0.1501 0.071 Uiso 1 1 calc R U .
C21 C 0.00592(17) -0.3947(3) 0.43538(19) 0.0620(15) Uani 1 1 d . . .
H21 H 0.0037 -0.4250 0.4622 0.074 Uiso 1 1 calc R U .
C54 C 0.33209(15) -0.0362(3) 0.43532(19) 0.0555(13) Uani 1 1 d . . .
H54 H 0.3409 -0.0101 0.4640 0.067 Uiso 1 1 calc R U .
C20 C 0.01666(16) -0.4361(3) 0.3978(2) 0.0595(15) Uani 1 1 d . . .
H20 H 0.0222 -0.4940 0.3991 0.071 Uiso 1 1 calc R U .
C44 C 0.25809(14) 0.4332(3) 0.42799(15) 0.0428(11) Uani 1 1 d . . .
H44 H 0.2374 0.4763 0.4246 0.051 Uiso 1 1 calc R U .
C43 C 0.30042(16) 0.4525(3) 0.42591(16) 0.0528(13) Uani 1 1 d . . .
H43 H 0.3086 0.5083 0.4221 0.063 Uiso 1 1 calc R U .
C19 C 0.01923(14) -0.3903(3) 0.35739(18) 0.0477(12) Uani 1 1 d . . .
H19 H 0.0259 -0.4184 0.3316 0.057 Uiso 1 1 calc R U .
C16 C 0.10571(19) -0.2150(3) 0.23473(18) 0.0643(15) Uani 1 1 d . . .
H16 H 0.1063 -0.1575 0.2416 0.077 Uiso 1 1 calc R U .
C12 C 0.0997(2) -0.3548(3) 0.2568(2) 0.086(2) Uani 1 1 d . . .
H12 H 0.0966 -0.3958 0.2788 0.103 Uiso 1 1 calc R U .
C47 C 0.13297(15) -0.2292(3) 0.47774(19) 0.0529(13) Uani 1 1 d . . .
H47 H 0.1190 -0.2405 0.4475 0.063 Uiso 1 1 calc R U .
C13 C 0.1043(2) -0.3802(4) 0.2120(3) 0.102(3) Uani 1 1 d . . .
H13 H 0.1033 -0.4376 0.2048 0.123 Uiso 1 1 calc R U .
C50 C 0.17293(17) -0.1967(3) 0.56778(18) 0.0540(13) Uani 1 1 d . . .
H50 H 0.1866 -0.1850 0.5981 0.065 Uiso 1 1 calc R U .
C15 C 0.11097(19) -0.2406(4) 0.19055(19) 0.0674(16) Uani 1 1 d . . .
H15 H 0.1150 -0.2004 0.1684 0.081 Uiso 1 1 calc R U .
O1 O 0.08002(7) 0.19653(14) 0.36479(8) 0.0193(5) Uani 1 1 d . . .
O3 O 0.0000 0.1691(2) 0.2500 0.0213(7) Uani 1 2 d S T P
O2 O 0.14732(8) 0.28839(15) 0.36485(9) 0.0232(5) Uani 1 1 d D . .
O10 O 0.12577(8) 0.27724(17) 0.45549(9) 0.0315(6) Uani 1 1 d . U .
O4 O 0.05294(9) 0.29826(17) 0.29177(9) 0.0341(6) Uani 1 1 d . . .
O7 O 0.03250(8) 0.34574(16) 0.38961(10) 0.0314(6) Uani 1 1 d . . .
O8 O 0.10315(8) 0.43694(16) 0.38368(9) 0.0317(6) Uani 1 1 d . . .
O5 O 0.05927(8) 0.27689(17) 0.21776(9) 0.0337(6) Uani 1 1 d . . .
O6 O -0.00193(8) 0.22017(16) 0.38409(10) 0.0321(6) Uani 1 1 d . . .
O9 O 0.16608(8) 0.43183(17) 0.43537(9) 0.0341(6) Uani 1 1 d . . .
O11 O 0.06663(10) 0.23177(19) 0.47889(10) 0.0451(8) Uani 1 1 d . . .
C61 C 0.05737(12) 0.3245(2) 0.25239(14) 0.0299(9) Uani 1 1 d . . .
C59 C -0.00061(12) 0.3003(2) 0.38747(13) 0.0292(8) Uani 1 1 d . . .
C65 C 0.09520(13) 0.2846(3) 0.48023(14) 0.0335(9) Uani 1 1 d . U .
C63 C 0.13482(13) 0.4702(2) 0.41035(14) 0.0323(9) Uani 1 1 d . . .
C60 C -0.04282(13) 0.3440(3) 0.39059(16) 0.0426(11) Uani 1 1 d . . .
H60A H -0.0415 0.4017 0.3807 0.064 Uiso 1 1 calc R U .
H60B H -0.0476 0.3426 0.4222 0.064 Uiso 1 1 calc R U .
H60C H -0.0663 0.3155 0.3709 0.064 Uiso 1 1 calc R U .
C62 C 0.06234(15) 0.4178(3) 0.24611(16) 0.0463(11) Uani 1 1 d . . .
H62A H 0.0453 0.4350 0.2170 0.070 Uiso 1 1 calc R U .
H62B H 0.0924 0.4309 0.2463 0.070 Uiso 1 1 calc R U .
H62C H 0.0525 0.4475 0.2710 0.070 Uiso 1 1 calc R U .
Cl1 Cl 0.19967(5) 0.41504(9) 0.28375(4) 0.0637(4) Uani 1 1 d . . .
C58 C 0.28084(15) -0.1164(3) 0.38426(16) 0.0454(11) Uani 1 1 d . . .
H58 H 0.2543 -0.1447 0.3775 0.054 Uiso 1 1 calc R U .
O14 O 0.19861(18) 0.4204(3) 0.33175(14) 0.1043(17) Uani 1 1 d . . .
C57 C 0.30791(17) -0.1130(3) 0.35074(18) 0.0573(14) Uani 1 1 d . . .
H57 H 0.2997 -0.1396 0.3221 0.069 Uiso 1 1 calc R U .
C66 C 0.09621(18) 0.3625(3) 0.50824(19) 0.0677(16) Uani 1 1 d . . .
H66A H 0.0761 0.4029 0.4920 0.101 Uiso 1 1 calc R U .
H66B H 0.1250 0.3859 0.5132 0.101 Uiso 1 1 calc R U .
H66C H 0.0882 0.3493 0.5377 0.101 Uiso 1 1 calc R U .
O13 O 0.17085(15) 0.3480(3) 0.26675(16) 0.0999(16) Uani 1 1 d . . .
C64 C 0.13593(16) 0.5646(3) 0.41338(19) 0.0630(15) Uani 1 1 d . . .
H64A H 0.1399 0.5815 0.4454 0.095 Uiso 1 1 calc R U .
H64B H 0.1090 0.5872 0.3970 0.095 Uiso 1 1 calc R U .
H64C H 0.1596 0.5857 0.3997 0.095 Uiso 1 1 calc R U .
C56 C 0.34611(16) -0.0708(4) 0.3605(2) 0.0630(16) Uani 1 1 d . . .
H56 H 0.3641 -0.0686 0.3383 0.076 Uiso 1 1 calc R U .
O12 O 0.24133(15) 0.3966(4) 0.27574(19) 0.126(2) Uani 1 1 d . . .
C48 C 0.11271(18) -0.2495(3) 0.5158(2) 0.0690(17) Uani 1 1 d . . .
H48 H 0.0854 -0.2747 0.5107 0.083 Uiso 1 1 calc R U .
C22 C -0.00164(18) -0.3091(3) 0.43383(19) 0.0632(15) Uani 1 1 d . . .
H22 H -0.0088 -0.2814 0.4595 0.076 Uiso 1 1 calc R U .
C55 C 0.35860(16) -0.0317(4) 0.4020(2) 0.0686(16) Uani 1 1 d . . .
H55 H 0.3847 -0.0021 0.4081 0.082 Uiso 1 1 calc R U .
O15 O 0.1854(2) 0.4913(3) 0.26155(18) 0.131(2) Uani 1 1 d . . .
H11 H 0.135(2) 0.167(3) 0.437(3) 0.157 Uiso 1 1 d D U .
H2 H 0.159(2) 0.322(4) 0.351(2) 0.157 Uiso 1 1 d D U .
C68 C 0.21062(18) 0.7517(7) 0.2902(2) 0.157(5) Uani 1 1 d . . .
H68A H 0.1933 0.7997 0.2955 0.235 Uiso 1 1 calc R U .
H68B H 0.1968 0.7225 0.2627 0.235 Uiso 1 1 calc R U .
H68C H 0.2390 0.7705 0.2862 0.235 Uiso 1 1 calc R U .
N17 N 0.22449(19) 0.6543(4) 0.3669(3) 0.099(2) Uani 1 1 d . . .
C67 C 0.2152(3) 0.6893(7) 0.3336(4) 0.131(4) Uani 1 1 d . U .

loop_
_atom_site_aniso_label
_atom_site_aniso_U_11
_atom_site_aniso_U_22
_atom_site_aniso_U_33
_atom_site_aniso_U_23
_atom_site_aniso_U_13
_atom_site_aniso_U_12
Cu1 0.0225(2) 0.0156(2) 0.0240(2) -0.00016(17) 0.00204(17) -0.00045(17)
Cu2 0.0235(2) 0.0145(2) 0.0302(2) -0.00058(18) 0.00646(18) -0.00091(17)
Cu3 0.0199(2) 0.0165(2) 0.0274(2) 0.00349(17) 0.00769(17) 0.00080(17)
Cu4 0.0232(2) 0.0217(2) 0.0306(3) -0.00217(18) 0.00894(18) -0.00299(18)
Cu5 0.0200(2) 0.0179(2) 0.0241(2) -0.00139(17) 0.00681(16) -0.00083(17)
Cu6 0.0279(2) 0.0195(2) 0.0395(3) -0.0015(2) 0.0005(2) -0.00378(19)
N1 0.0205(14) 0.0136(15) 0.0258(16) -0.0013(12) 0.0016(12) -0.0011(12)
N5 0.0220(14) 0.0194(16) 0.0265(16) -0.0007(12) 0.0042(12) 0.0034(12)
N7 0.0234(15) 0.0163(16) 0.0265(16) -0.0025(12) 0.0049(12) 0.0016(12)
N6 0.0233(15) 0.0264(18) 0.0261(17) -0.0030(13) 0.0076(12) -0.0033(13)
C40 0.0280(19) 0.037(2) 0.028(2) -0.0004(17) -0.0008(16) -0.0082(17)
N9 0.0221(14) 0.0212(17) 0.0232(16) 0.0012(12) 0.0064(12) -0.0014(12)
C30 0.0223(17) 0.0230(19) 0.0178(18) 0.0017(14) 0.0052(14) -0.0015(14)
N14 0.0238(15) 0.0208(16) 0.0235(16) 0.0034(12) 0.0055(12) 0.0024(12)
N10 0.0177(13) 0.0172(15) 0.0276(16) 0.0064(12) 0.0043(12) 0.0000(12)
N3 0.0279(15) 0.0180(16) 0.0267(16) -0.0007(12) 0.0054(13) -0.0001(13)
N2 0.0246(15) 0.0184(16) 0.0298(17) -0.0009(12) 0.0057(13) 0.0030(12)
C3 0.0283(18) 0.0183(19) 0.0179(18) 0.0030(13) 0.0044(14) 0.0003(15)
N12 0.0166(14) 0.0271(18) 0.0287(17) 0.0003(13) -0.0024(12) -0.0019(12)
N15 0.0226(15) 0.0232(17) 0.0272(17) 0.0046(13) 0.0053(12) 0.0038(13)
N11 0.0164(14) 0.0193(16) 0.0308(17) 0.0012(13) 0.0029(12) -0.0004(12)
C1 0.0248(17) 0.0194(19) 0.0183(17) -0.0019(14) 0.0027(14) -0.0022(14)
C24 0.0270(19) 0.021(2) 0.035(2) 0.0025(16) 0.0063(16) 0.0059(15)
C29 0.029(2) 0.040(3) 0.038(2) -0.0009(19) 0.0086(17) -0.0077(18)
C36 0.0277(19) 0.032(2) 0.029(2) 0.0010(16) 0.0075(16) -0.0107(17)
N16 0.0260(16) 0.0254(18) 0.0360(18) 0.0036(14) 0.0091(13) 0.0088(13)
C38 0.0235(18) 0.024(2) 0.029(2) 0.0027(16) 0.0044(15) 0.0004(15)
C34 0.0266(18) 0.0198(19) 0.0196(18) -0.0015(14) 0.0063(14) -0.0031(14)
N8 0.0267(16) 0.0267(18) 0.0284(17) 0.0015(13) 0.0091(13) -0.0038(13)
N4 0.0282(16) 0.0147(16) 0.047(2) 0.0017(14) 0.0060(14) -0.0001(13)
C32 0.0195(16) 0.0228(19) 0.0197(18) -0.0005(14) 0.0029(13) 0.0011(14)
N13 0.0363(18) 0.032(2) 0.0292(18) -0.0027(14) 0.0079(14) -0.0095(15)
C31 0.0284(18) 0.0210(19) 0.0186(18) 0.0037(14) 0.0064(14) 0.0061(15)
C33 0.0264(18) 0.023(2) 0.0248(19) 0.0005(15) 0.0080(15) 0.0025(15)
C4 0.0280(19) 0.023(2) 0.028(2) -0.0029(15) 0.0075(15) 0.0030(15)
C2 0.0314(19) 0.0173(19) 0.0225(19) 0.0008(14) 0.0020(15) -0.0011(15)
C5 0.0246(18) 0.031(2) 0.0214(19) -0.0018(15) 0.0052(14) 0.0036(16)
C25 0.0258(18) 0.031(2) 0.0220(19) 0.0052(16) 0.0058(15) 0.0029(16)
C39 0.0252(19) 0.030(2) 0.032(2) 0.0004(16) 0.0014(16) -0.0004(16)
C10 0.035(2) 0.016(2) 0.057(3) 0.0038(18) 0.0076(19) 0.0037(16)
C26 0.030(2) 0.036(3) 0.047(3) 0.0038(19) 0.0108(18) 0.0088(18)
C17 0.034(2) 0.020(2) 0.049(3) -0.0059(18) 0.0063(18) -0.0042(17)
C9 0.0289(19) 0.035(2) 0.036(2) -0.0058(18) 0.0142(17) -0.0043(17)
C53 0.027(2) 0.031(2) 0.048(3) 0.0106(19) 0.0079(18) 0.0101(17)
C51 0.044(2) 0.034(3) 0.049(3) 0.006(2) 0.017(2) 0.005(2)
C18 0.031(2) 0.016(2) 0.050(3) -0.0025(17) 0.0085(18) -0.0037(16)
C35 0.0322(19) 0.023(2) 0.026(2) 0.0004(15) 0.0062(16) -0.0036(16)
C52 0.0251(19) 0.032(2) 0.040(2) 0.0076(18) 0.0037(17) 0.0110(17)
C46 0.038(2) 0.015(2) 0.048(3) 0.0023(17) 0.0124(19) 0.0073(16)
C45 0.037(2) 0.022(2) 0.041(2) -0.0021(17) 0.0079(18) 0.0086(17)
C37 0.0194(17) 0.034(2) 0.032(2) 0.0004(17) 0.0052(15) -0.0059(16)
C49 0.075(4) 0.045(3) 0.083(4) 0.030(3) 0.040(3) 0.008(3)
C6 0.028(2) 0.036(2) 0.043(2) -0.0068(19) 0.0089(18) 0.0064(18)
C7 0.028(2) 0.052(3) 0.053(3) -0.010(2) 0.0183(19) 0.003(2)
C23 0.081(3) 0.022(2) 0.058(3) -0.006(2) 0.024(3) -0.008(2)
C42 0.036(2) 0.069(4) 0.068(4) 0.007(3) 0.008(2) -0.023(3)
C11 0.0270(19) 0.021(2) 0.061(3) 0.0004(19) 0.0109(19) 0.0051(16)
C8 0.0224(19) 0.048(3) 0.052(3) -0.007(2) 0.0157(18) -0.0073(18)
C28 0.030(2) 0.048(3) 0.052(3) 0.001(2) 0.0138(19) -0.009(2)
C41 0.030(2) 0.053(3) 0.055(3) 0.011(2) 0.002(2) -0.009(2)
C27 0.029(2) 0.059(3) 0.044(3) 0.010(2) 0.0143(19) 0.011(2)
C14 0.050(3) 0.059(4) 0.077(4) -0.024(3) 0.033(3) -0.010(3)
C21 0.074(4) 0.046(3) 0.074(4) 0.018(3) 0.036(3) -0.004(3)
C54 0.044(3) 0.055(3) 0.070(4) 0.000(3) 0.015(2) 0.000(2)
C20 0.059(3) 0.028(3) 0.100(4) 0.017(3) 0.040(3) 0.007(2)
C44 0.047(3) 0.039(3) 0.044(3) -0.004(2) 0.014(2) -0.015(2)
C43 0.063(3) 0.040(3) 0.059(3) -0.001(2) 0.020(3) -0.025(3)
C19 0.048(3) 0.026(2) 0.076(3) -0.001(2) 0.029(2) 0.004(2)
C16 0.103(4) 0.034(3) 0.055(3) 0.000(2) 0.014(3) 0.031(3)
C12 0.142(6) 0.031(3) 0.110(5) -0.013(3) 0.092(5) -0.018(3)
C47 0.049(3) 0.029(3) 0.080(4) 0.010(2) 0.009(3) -0.001(2)
C13 0.161(7) 0.038(3) 0.138(6) -0.039(4) 0.110(6) -0.040(4)
C50 0.071(3) 0.039(3) 0.055(3) 0.011(2) 0.023(3) 0.013(3)
C15 0.094(4) 0.051(4) 0.060(4) 0.005(3) 0.020(3) 0.027(3)
O1 0.0197(11) 0.0167(13) 0.0221(13) -0.0006(9) 0.0052(9) 0.0004(9)
O3 0.0166(16) 0.024(2) 0.0231(18) 0.000 0.0022(13) 0.000
O2 0.0247(12) 0.0166(13) 0.0292(14) -0.0008(10) 0.0074(10) -0.0031(10)
O10 0.0334(14) 0.0245(15) 0.0362(15) 0.0025(12) 0.0056(11) -0.0026(12)
O4 0.0514(17) 0.0198(15) 0.0285(15) 0.0011(11) 0.0000(12) -0.0071(12)
O7 0.0297(14) 0.0172(14) 0.0499(17) -0.0005(12) 0.0140(12) 0.0026(11)
O8 0.0329(14) 0.0156(14) 0.0457(17) -0.0004(12) 0.0047(12) -0.0026(11)
O5 0.0391(15) 0.0253(16) 0.0400(16) -0.0041(12) 0.0161(12) -0.0101(12)
O6 0.0230(13) 0.0201(15) 0.0553(18) 0.0081(12) 0.0127(12) 0.0041(11)
O9 0.0354(14) 0.0204(15) 0.0447(17) -0.0028(12) 0.0020(13) -0.0035(12)
O11 0.0520(18) 0.0364(19) 0.0537(19) 0.0020(15) 0.0282(15) -0.0025(15)
C61 0.0285(19) 0.022(2) 0.038(2) 0.0019(17) 0.0021(16) -0.0040(16)
C59 0.0288(19) 0.025(2) 0.036(2) 0.0030(16) 0.0113(16) 0.0044(16)
C65 0.043(2) 0.021(2) 0.034(2) 0.0070(17) 0.0021(15) -0.0038(18)
C63 0.036(2) 0.020(2) 0.043(2) -0.0003(17) 0.0127(19) -0.0054(17)
C60 0.033(2) 0.033(3) 0.065(3) 0.002(2) 0.020(2) 0.0093(19)
C62 0.067(3) 0.016(2) 0.060(3) 0.006(2) 0.019(2) -0.004(2)
Cl1 0.0902(10) 0.0562(9) 0.0488(8) 0.0113(6) 0.0235(7) -0.0268(7)
C58 0.047(3) 0.044(3) 0.047(3) 0.006(2) 0.016(2) 0.007(2)
O14 0.193(5) 0.072(3) 0.056(3) -0.002(2) 0.042(3) -0.036(3)
C57 0.068(3) 0.053(3) 0.056(3) 0.012(3) 0.027(3) 0.023(3)
C66 0.084(4) 0.061(4) 0.068(4) -0.031(3) 0.042(3) -0.005(3)
O13 0.105(3) 0.075(3) 0.104(4) 0.003(3) -0.023(3) -0.040(3)
C64 0.066(3) 0.031(3) 0.080(4) -0.002(3) -0.020(3) -0.006(2)
C56 0.048(3) 0.078(4) 0.072(4) 0.030(3) 0.034(3) 0.025(3)
O12 0.081(3) 0.157(6) 0.152(5) 0.048(4) 0.057(3) -0.013(3)
C48 0.053(3) 0.050(4) 0.112(5) 0.021(3) 0.038(3) -0.005(3)
C22 0.090(4) 0.042(3) 0.066(4) 0.000(3) 0.034(3) -0.014(3)
C55 0.040(3) 0.069(4) 0.104(5) 0.011(4) 0.030(3) -0.005(3)
O15 0.223(6) 0.076(4) 0.109(4) 0.052(3) 0.072(4) 0.010(4)
C68 0.035(3) 0.350(15) 0.078(5) -0.069(7) -0.008(3) 0.052(6)
N17 0.073(4) 0.090(5) 0.146(6) -0.044(4) 0.051(4) -0.041(3)
C67 0.102(5) 0.149(6) 0.146(6) -0.010(4) 0.037(4) 0.001(4)

loop_
_atom_type_symbol
_atom_type_description
_atom_type_scat_dispersion_real
_atom_type_scat_dispersion_imag
_atom_type_scat_source
C C 0.0033 0.0016 'International Tables Vol C Tables 4.2.6.8 and 6.1.1.4'
H H 0.0000 0.0000 'International Tables Vol C Tables 4.2.6.8 and 6.1.1.4'
N N 0.0061 0.0033 'International Tables Vol C Tables 4.2.6.8 and 6.1.1.4'
O O 0.0106 0.0060 'International Tables Vol C Tables 4.2.6.8 and 6.1.1.4'
Na Na 0.0362 0.0249 'International Tables Vol C Tables 4.2.6.8 and 6.1.1.4'
Cl Cl 0.1484 0.1585 'International Tables Vol C Tables 4.2.6.8 and 6.1.1.4'
Cu Cu 0.3201 1.2651 'International Tables Vol C Tables 4.2.6.8 and 6.1.1.4'

loop_
_geom_angle_atom_site_label_1
_geom_angle_atom_site_label_2
_geom_angle_atom_site_label_3
_geom_angle
_geom_angle_site_symmetry_1
_geom_angle_site_symmetry_3
O1 Cu1 O3 171.71(8) . .
O1 Cu1 O4 87.53(10) . .
O3 Cu1 O4 90.90(12) . .
O1 Cu1 N1 91.86(10) . .
O3 Cu1 N1 91.41(13) . .
O4 Cu1 N1 167.60(12) . .
O1 Cu1 Cu4 127.61(7) . 2
O3 Cu1 Cu4 45.235(16) . 2
O4 Cu1 Cu4 105.51(8) . 2
N1 Cu1 Cu4 84.64(8) . 2
O1 Cu1 Cu4 142.64(7) . .
O3 Cu1 Cu4 44.991(16) . .
O4 Cu1 Cu4 83.47(8) . .
N1 Cu1 Cu4 89.57(8) . .
Cu4 Cu1 Cu4 89.698(17) 2 .
O1 Cu1 Cu5 42.08(6) . .
O3 Cu1 Cu5 145.94(3) . .
O4 Cu1 Cu5 86.49(8) . .
N1 Cu1 Cu5 84.78(8) . .
Cu4 Cu1 Cu5 164.85(2) 2 .
Cu4 Cu1 Cu5 101.042(17) . .
O1 Cu1 Cu3 40.09(6) . .
O3 Cu1 Cu3 134.83(4) . .
O4 Cu1 Cu3 115.00(8) . .
N1 Cu1 Cu3 71.17(8) . .
Cu4 Cu1 Cu3 90.786(17) 2 .
Cu4 Cu1 Cu3 160.60(2) . .
Cu5 Cu1 Cu3 75.527(15) . .
O7 Cu2 O1 98.72(10) . .
O7 Cu2 O2 177.66(11) . .
O1 Cu2 O2 82.06(10) . .
O7 Cu2 O8 86.52(11) . .
O1 Cu2 O8 174.39(10) . .
O2 Cu2 O8 92.78(10) . .
O7 Cu2 Cu5 139.41(8) . .
O1 Cu2 Cu5 41.05(6) . .
O2 Cu2 Cu5 41.65(7) . .
O8 Cu2 Cu5 133.51(8) . .
O1 Cu3 N10 99.74(10) . .
O1 Cu3 O6 89.18(10) . .
N10 Cu3 O6 170.62(11) . .
O1 Cu3 N9 159.57(11) . .
N10 Cu3 N9 81.54(11) . .
O6 Cu3 N9 89.08(11) . .
O1 Cu3 Cu1 39.83(7) . .
N10 Cu3 Cu1 114.22(8) . .
O6 Cu3 Cu1 71.08(8) . .
N9 Cu3 Cu1 121.07(8) . .
N7 Cu4 O5 163.99(12) . .
N7 Cu4 O3 96.83(12) . .
O5 Cu4 O3 92.05(12) . .
N7 Cu4 N8 84.16(12) . .
O5 Cu4 N8 92.83(12) . .
O3 Cu4 N8 157.06(10) . .
N7 Cu4 Cu1 81.58(8) . 2
O5 Cu4 Cu1 95.68(8) . 2
O3 Cu4 Cu1 44.563(15) . 2
N8 Cu4 Cu1 156.33(9) . 2
N7 Cu4 Cu1 114.64(9) . .
O5 Cu4 Cu1 80.92(8) . .
O3 Cu4 Cu1 44.323(15) . .
N8 Cu4 Cu1 114.66(9) . .
Cu1 Cu4 Cu1 88.524(17) 2 .
O1 Cu5 O2 82.22(10) . .
O1 Cu5 N5 99.13(10) . .
O2 Cu5 N5 173.99(11) . .
O1 Cu5 N6 173.98(11) . .
O2 Cu5 N6 95.29(11) . .
N5 Cu5 N6 83.92(12) . .
O1 Cu5 Cu1 41.79(7) . .
O2 Cu5 Cu1 103.08(7) . .
N5 Cu5 Cu1 74.63(8) . .
N6 Cu5 Cu1 144.20(9) . .
O1 Cu5 Cu2 41.25(7) . .
O2 Cu5 Cu2 41.61(7) . .
N5 Cu5 Cu2 138.53(8) . .
N6 Cu5 Cu2 136.83(9) . .
Cu1 Cu5 Cu2 66.262(15) . .
O9 Cu6 N12 168.02(11) . .
O9 Cu6 N13 89.53(13) . .
N12 Cu6 N13 81.55(13) . .
O9 Cu6 O10 90.33(11) . .
N12 Cu6 O10 95.98(11) . .
N13 Cu6 O10 163.71(12) . .
O9 Cu6 O2 94.87(10) . .
N12 Cu6 O2 95.98(11) . .
N13 Cu6 O2 113.10(11) . .
O10 Cu6 O2 83.13(9) . .
C3 N1 C1 116.8(3) . .
C3 N1 Cu1 118.9(2) . .
C1 N1 Cu1 123.8(2) . .
C3 N5 C4 114.7(3) . .
C3 N5 Cu5 129.2(2) . .
C4 N5 Cu5 111.9(2) . .
C1 N7 C24 115.9(3) 2 .
C1 N7 Cu4 128.0(2) 2 .
C24 N7 Cu4 113.0(2) . .
C9 N6 C5 118.9(3) . .
C9 N6 Cu5 127.2(3) . .
C5 N6 Cu5 113.8(2) . .
N13 C40 C41 120.5(4) . .
N13 C40 C39 117.1(3) . .
C41 C40 C39 122.5(4) . .
C34 N9 C38 119.3(3) . .
C34 N9 Cu3 114.9(2) . .
C38 N9 Cu3 125.7(2) . .
N10 C30 N14 123.8(3) . .
N10 C30 N11 116.1(3) . .
N14 C30 N11 120.2(3) . .
C30 N14 C31 115.1(3) . .
C30 N10 C33 115.5(3) . .
C30 N10 Cu3 129.7(2) . .
C33 N10 Cu3 113.5(2) . .
C1 N3 C2 115.0(3) . .
C2 N2 C3 115.8(3) . .
N5 C3 N2 118.9(3) . .
N5 C3 N1 118.7(3) . .
N2 C3 N1 122.4(3) . .
C32 N12 C39 114.2(3) . .
C32 N12 Cu6 129.6(2) . .
C39 N12 Cu6 115.8(2) . .
C32 N15 C31 115.5(3) . .
C30 N11 C32 120.6(3) . .
C30 N11 H11 118(5) . .
C32 N11 H11 120(5) . .
N7 C1 N3 119.3(3) 2 .
N7 C1 N1 117.2(3) 2 .
N3 C1 N1 123.4(3) . .
N7 C24 C25 110.2(3) . .
N7 C24 H24A 109.6 . .
C25 C24 H24A 109.6 . .
N7 C24 H24B 109.6 . .
C25 C24 H24B 109.6 . .
H24A C24 H24B 108.1 . .
N8 C29 C28 122.0(4) . .
N8 C29 H29 119.0 . .
C28 C29 H29 119.0 . .
C35 C36 C37 119.3(3) . .
C35 C36 H36 120.4 . .
C37 C36 H36 120.4 . .
C31 N16 C45 119.6(3) . .
C31 N16 C52 119.8(3) . .
C45 N16 C52 120.3(3) . .
N9 C38 C37 121.6(3) . .
N9 C38 H38 119.2 . .
C37 C38 H38 119.2 . .
N9 C34 C35 121.2(3) . .
N9 C34 C33 116.3(3) . .
C35 C34 C33 122.5(3) . .
C25 N8 C29 119.6(3) . .
C25 N8 Cu4 113.0(2) . .
C29 N8 Cu4 127.0(3) . .
C2 N4 C17 122.8(3) . .
C2 N4 C10 121.6(3) . .
C17 N4 C10 115.1(3) . .
N12 C32 N15 123.0(3) . .
N12 C32 N11 116.6(3) . .
N15 C32 N11 120.3(3) . .
C40 N13 C44 119.6(4) . .
C40 N13 Cu6 114.9(3) . .
C44 N13 Cu6 125.3(3) . .
N15 C31 N14 128.3(3) . .
N15 C31 N16 116.6(3) . .
N14 C31 N16 115.0(3) . .
N10 C33 C34 108.7(3) . .
N10 C33 H33A 109.9 . .
C34 C33 H33A 109.9 . .
N10 C33 H33B 109.9 . .
C34 C33 H33B 109.9 . .
H33A C33 H33B 108.3 . .
N5 C4 C5 110.3(3) . .
N5 C4 H4A 109.6 . .
C5 C4 H4A 109.6 . .
N5 C4 H4B 109.6 . .
C5 C4 H4B 109.6 . .
H4A C4 H4B 108.1 . .
N2 C2 N3 126.3(3) . .
N2 C2 N4 116.1(3) . .
N3 C2 N4 117.6(3) . .
N6 C5 C6 121.1(3) . .
N6 C5 C4 116.2(3) . .
C6 C5 C4 122.7(4) . .
N8 C25 C26 120.6(3) . .
N8 C25 C24 116.5(3) . .
C26 C25 C24 122.9(4) . .
N12 C39 C40 110.4(3) . .
N12 C39 H39A 109.6 . .
C40 C39 H39A 109.6 . .
N12 C39 H39B 109.6 . .
C40 C39 H39B 109.6 . .
H39A C39 H39B 108.1 . .
N4 C10 C11 113.2(3) . .
N4 C10 H10A 108.9 . .
C11 C10 H10A 108.9 . .
N4 C10 H10B 108.9 . .
C11 C10 H10B 108.9 . .
H10A C10 H10B 107.7 . .
C27 C26 C25 119.5(4) . .
C27 C26 H26 120.3 . .
C25 C26 H26 120.3 . .
N4 C17 C18 113.4(3) . .
N4 C17 H17A 108.9 . .
C18 C17 H17A 108.9 . .
N4 C17 H17B 108.9 . .
C18 C17 H17B 108.9 . .
H17A C17 H17B 107.7 . .
N6 C9 C8 122.5(4) . .
N6 C9 H9 118.7 . .
C8 C9 H9 118.7 . .
C58 C53 C54 117.8(4) . .
C58 C53 C52 122.9(4) . .
C54 C53 C52 119.2(4) . .
C46 C51 C50 120.8(5) . .
C46 C51 H51 119.6 . .
C50 C51 H51 119.6 . .
C19 C18 C23 117.8(4) . .
C19 C18 C17 121.3(4) . .
C23 C18 C17 120.9(4) . .
C36 C35 C34 119.6(4) . .
C36 C35 H35 120.2 . .
C34 C35 H35 120.2 . .
N16 C52 C53 115.5(3) . .
N16 C52 H52A 108.4 . .
C53 C52 H52A 108.4 . .
N16 C52 H52B 108.4 . .
C53 C52 H52B 108.4 . .
H52A C52 H52B 107.5 . .
C51 C46 C47 118.5(4) . .
C51 C46 C45 121.1(4) . .
C47 C46 C45 120.5(4) . .
N16 C45 C46 114.3(3) . .
N16 C45 H45A 108.7 . .
C46 C45 H45A 108.7 . .
N16 C45 H45B 108.7 . .
C46 C45 H45B 108.7 . .
H45A C45 H45B 107.6 . .
C36 C37 C38 119.0(3) . .
C36 C37 H37 120.5 . .
C38 C37 H37 120.5 . .
C50 C49 C48 119.6(5) . .
C50 C49 H49 120.2 . .
C48 C49 H49 120.2 . .
C7 C6 C5 119.4(4) . .
C7 C6 H6 120.3 . .
C5 C6 H6 120.3 . .
C6 C7 C8 119.6(4) . .
C6 C7 H7 120.2 . .
C8 C7 H7 120.2 . .
C22 C23 C18 121.5(5) . .
C22 C23 H23 119.2 . .
C18 C23 H23 119.2 . .
C41 C42 C43 119.2(4) . .
C41 C42 H42 120.4 . .
C43 C42 H42 120.4 . .
C12 C11 C16 116.3(5) . .
C12 C11 C10 122.7(4) . .
C16 C11 C10 121.0(4) . .
C9 C8 C7 118.4(4) . .
C9 C8 H8 120.8 . .
C7 C8 H8 120.8 . .
C29 C28 C27 119.2(4) . .
C29 C28 H28 120.4 . .
C27 C28 H28 120.4 . .
C42 C41 C40 119.8(5) . .
C42 C41 H41 120.1 . .
C40 C41 H41 120.1 . .
C26 C27 C28 119.1(4) . .
C26 C27 H27 120.4 . .
C28 C27 H27 120.4 . .
C13 C14 C15 118.4(5) . .
C13 C14 H14 120.8 . .
C15 C14 H14 120.8 . .
C20 C21 C22 120.6(5) . .
C20 C21 H21 119.7 . .
C22 C21 H21 119.7 . .
C53 C54 C55 121.3(5) . .
C53 C54 H54 119.3 . .
C55 C54 H54 119.3 . .
C21 C20 C19 119.3(5) . .
C21 C20 H20 120.4 . .
C19 C20 H20 120.4 . .
N13 C44 C43 121.5(4) . .
N13 C44 H44 119.3 . .
C43 C44 H44 119.3 . .
C44 C43 C42 119.5(5) . .
C44 C43 H43 120.3 . .
C42 C43 H43 120.3 . .
C18 C19 C20 121.2(4) . .
C18 C19 H19 119.4 . .
C20 C19 H19 119.4 . .
C11 C16 C15 122.0(5) . .
C11 C16 H16 119.0 . .
C15 C16 H16 119.0 . .
C11 C12 C13 121.4(5) . .
C11 C12 H12 119.3 . .
C13 C12 H12 119.3 . .
C46 C47 C48 119.4(5) . .
C46 C47 H47 120.3 . .
C48 C47 H47 120.3 . .
C14 C13 C12 121.7(5) . .
C14 C13 H13 119.1 . .
C12 C13 H13 119.1 . .
C49 C50 C51 121.1(5) . .
C49 C50 H50 119.4 . .
C51 C50 H50 119.4 . .
C14 C15 C16 120.1(5) . .
C14 C15 H15 119.9 . .
C16 C15 H15 119.9 . .
Cu1 O1 Cu3 100.08(10) . .
Cu1 O1 Cu5 96.12(10) . .
Cu3 O1 Cu5 134.61(12) . .
Cu1 O1 Cu2 109.88(11) . .
Cu3 O1 Cu2 115.60(11) . .
Cu5 O1 Cu2 97.71(10) . .
Cu1 O3 Cu1 170.7(2) . 2
Cu1 O3 Cu4 90.686(18) . .
Cu1 O3 Cu4 90.201(18) 2 .
Cu1 O3 Cu4 90.205(19) . 2
Cu1 O3 Cu4 90.685(18) 2 2
Cu4 O3 Cu4 169.0(2) . 2
Cu2 O2 Cu5 96.73(10) . .
Cu2 O2 Cu6 98.36(10) . .
Cu5 O2 Cu6 120.78(12) . .
Cu2 O2 H2 116(6) . .
Cu5 O2 H2 124(6) . .
Cu6 O2 H2 99(6) . .
C65 O10 Cu6 153.1(3) . .
C61 O4 Cu1 123.4(3) . .
C59 O7 Cu2 129.2(2) . .
C63 O8 Cu2 127.7(3) . .
C61 O5 Cu4 126.9(2) . .
C59 O6 Cu3 127.1(2) . .
C63 O9 Cu6 130.4(3) . .
O4 C61 O5 124.4(4) . .
O4 C61 C62 117.9(4) . .
O5 C61 C62 117.7(4) . .
O7 C59 O6 126.2(3) . .
O7 C59 C60 117.4(4) . .
O6 C59 C60 116.4(3) . .
O11 C65 O10 121.8(4) . .
O11 C65 C66 122.2(4) . .
O10 C65 C66 115.9(4) . .
O8 C63 O9 126.8(4) . .
O8 C63 C64 117.4(4) . .
O9 C63 C64 115.8(4) . .
C59 C60 H60A 109.5 . .
C59 C60 H60B 109.5 . .
H60A C60 H60B 109.5 . .
C59 C60 H60C 109.5 . .
H60A C60 H60C 109.5 . .
H60B C60 H60C 109.5 . .
C61 C62 H62A 109.5 . .
C61 C62 H62B 109.5 . .
H62A C62 H62B 109.5 . .
C61 C62 H62C 109.5 . .
H62A C62 H62C 109.5 . .
H62B C62 H62C 109.5 . .
O12 Cl1 O15 109.4(3) . .
O12 Cl1 O14 111.5(3) . .
O15 Cl1 O14 110.3(3) . .
O12 Cl1 O13 109.8(4) . .
O15 Cl1 O13 110.4(3) . .
O14 Cl1 O13 105.5(3) . .
C53 C58 C57 120.9(5) . .
C53 C58 H58 119.5 . .
C57 C58 H58 119.5 . .
C56 C57 C58 119.3(5) . .
C56 C57 H57 120.3 . .
C58 C57 H57 120.3 . .
C65 C66 H66A 109.5 . .
C65 C66 H66B 109.5 . .
H66A C66 H66B 109.5 . .
C65 C66 H66C 109.5 . .
H66A C66 H66C 109.5 . .
H66B C66 H66C 109.5 . .
C63 C64 H64A 109.5 . .
C63 C64 H64B 109.5 . .
H64A C64 H64B 109.5 . .
C63 C64 H64C 109.5 . .
H64A C64 H64C 109.5 . .
H64B C64 H64C 109.5 . .
C57 C56 C55 121.1(5) . .
C57 C56 H56 119.5 . .
C55 C56 H56 119.5 . .
C49 C48 C47 120.6(5) . .
C49 C48 H48 119.7 . .
C47 C48 H48 119.7 . .
C21 C22 C23 119.7(5) . .
C21 C22 H22 120.1 . .
C23 C22 H22 120.1 . .
C56 C55 C54 119.5(5) . .
C56 C55 H55 120.3 . .
C54 C55 H55 120.3 . .
C67 C68 H68A 109.5 . .
C67 C68 H68B 109.5 . .
H68A C68 H68B 109.5 . .
C67 C68 H68C 109.5 . .
H68A C68 H68C 109.5 . .
H68B C68 H68C 109.5 . .
N17 C67 C68 167.9(11) . .

loop_
_geom_bond_atom_site_label_1
_geom_bond_atom_site_label_2
_geom_bond_distance
_geom_bond_site_symmetry_2
Cu1 O1 1.921(2) .
Cu1 O3 1.9246(5) .
Cu1 O4 1.960(3) .
Cu1 N1 1.963(3) .
Cu1 Cu4 2.7429(6) 2
Cu1 Cu4 2.7543(6) .
Cu1 Cu5 2.8658(6) .
Cu1 Cu3 2.9529(6) .
Cu2 O7 1.938(2) .
Cu2 O1 1.939(2) .
Cu2 O2 1.949(2) .
Cu2 O8 1.951(3) .
Cu2 Cu5 2.9150(6) .
Cu3 O1 1.931(2) .
Cu3 N10 1.968(3) .
Cu3 O6 1.972(2) .
Cu3 N9 2.009(3) .
Cu4 N7 1.924(3) .
Cu4 O5 1.939(3) .
Cu4 O3 1.9474(5) .
Cu4 N8 1.979(3) .
Cu4 Cu1 2.7428(6) 2
Cu5 O1 1.932(2) .
Cu5 O2 1.951(2) .
Cu5 N5 1.956(3) .
Cu5 N6 1.972(3) .
Cu6 O9 1.930(3) .
Cu6 N12 1.978(3) .
Cu6 N13 2.018(3) .
Cu6 O10 2.093(2) .
Cu6 O2 2.202(3) .
N1 C3 1.361(4) .
N1 C1 1.372(4) .
N5 C3 1.340(4) .
N5 C4 1.459(4) .
N7 C1 1.335(4) 2
N7 C24 1.452(4) .
N6 C9 1.345(5) .
N6 C5 1.347(5) .
C40 N13 1.342(5) .
C40 C41 1.390(5) .
C40 C39 1.486(5) .
N9 C34 1.337(4) .
N9 C38 1.359(4) .
C30 N10 1.315(4) .
C30 N14 1.339(4) .
C30 N11 1.379(4) .
N14 C31 1.355(4) .
N10 C33 1.468(4) .
N3 C1 1.340(4) .
N3 C2 1.342(4) .
N2 C2 1.339(4) .
N2 C3 1.352(4) .
N12 C32 1.319(4) .
N12 C39 1.449(4) .
N15 C32 1.329(4) .
N15 C31 1.344(5) .
N11 C32 1.386(4) .
N11 H11 0.849(10) .
C1 N7 1.335(4) 2
C24 C25 1.503(5) .
C24 H24A 0.9700 .
C24 H24B 0.9700 .
C29 N8 1.344(5) .
C29 C28 1.365(5) .
C29 H29 0.9300 .
C36 C35 1.373(5) .
C36 C37 1.383(5) .
C36 H36 0.9300 .
N16 C31 1.363(4) .
N16 C45 1.455(5) .
N16 C52 1.465(4) .
C38 C37 1.383(5) .
C38 H38 0.9300 .
C34 C35 1.395(5) .
C34 C33 1.497(5) .
N8 C25 1.343(5) .
N4 C2 1.365(5) .
N4 C17 1.465(5) .
N4 C10 1.476(5) .
N13 C44 1.356(5) .
C33 H33A 0.9700 .
C33 H33B 0.9700 .
C4 C5 1.500(5) .
C4 H4A 0.9700 .
C4 H4B 0.9700 .
C5 C6 1.384(5) .
C25 C26 1.390(5) .
C39 H39A 0.9700 .
C39 H39B 0.9700 .
C10 C11 1.489(6) .
C10 H10A 0.9700 .
C10 H10B 0.9700 .
C26 C27 1.375(6) .
C26 H26 0.9300 .
C17 C18 1.503(6) .
C17 H17A 0.9700 .
C17 H17B 0.9700 .
C9 C8 1.372(5) .
C9 H9 0.9300 .
C53 C58 1.371(6) .
C53 C54 1.379(6) .
C53 C52 1.506(5) .
C51 C46 1.378(6) .
C51 C50 1.386(6) .
C51 H51 0.9300 .
C18 C19 1.379(6) .
C18 C23 1.388(6) .
C35 H35 0.9300 .
C52 H52A 0.9700 .
C52 H52B 0.9700 .
C46 C47 1.394(6) .
C46 C45 1.513(5) .
C45 H45A 0.9700 .
C45 H45B 0.9700 .
C37 H37 0.9300 .
C49 C50 1.352(7) .
C49 C48 1.368(8) .
C49 H49 0.9300 .
C6 C7 1.373(6) .
C6 H6 0.9300 .
C7 C8 1.383(6) .
C7 H7 0.9300 .
C23 C22 1.377(7) .
C23 H23 0.9300 .
C42 C41 1.373(7) .
C42 C43 1.374(7) .
C42 H42 0.9300 .
C11 C12 1.350(6) .
C11 C16 1.377(6) .
C8 H8 0.9300 .
C28 C27 1.381(6) .
C28 H28 0.9300 .
C41 H41 0.9300 .
C27 H27 0.9300 .
C14 C13 1.330(8) .
C14 C15 1.360(7) .
C14 H14 0.9300 .
C21 C20 1.368(7) .
C21 C22 1.372(7) .
C21 H21 0.9300 .
C54 C55 1.387(7) .
C54 H54 0.9300 .
C20 C19 1.399(6) .
C20 H20 0.9300 .
C44 C43 1.368(6) .
C44 H44 0.9300 .
C43 H43 0.9300 .
C19 H19 0.9300 .
C16 C15 1.390(7) .
C16 H16 0.9300 .
C12 C13 1.399(8) .
C12 H12 0.9300 .
C47 C48 1.411(7) .
C47 H47 0.9300 .
C13 H13 0.9300 .
C50 H50 0.9300 .
C15 H15 0.9300 .
O3 Cu1 1.9246(5) 2
O3 Cu4 1.9475(5) 2
O2 H2 0.799(10) .
O10 C65 1.300(5) .
O4 C61 1.253(5) .
O7 C59 1.250(4) .
O8 C63 1.260(4) .
O5 C61 1.270(5) .
O6 C59 1.270(4) .
O9 C63 1.265(5) .
O11 C65 1.217(5) .
C61 C62 1.497(5) .
C59 C60 1.504(5) .
C65 C66 1.474(6) .
C63 C64 1.493(6) .
C60 H60A 0.9600 .
C60 H60B 0.9600 .
C60 H60C 0.9600 .
C62 H62A 0.9600 .
C62 H62B 0.9600 .
C62 H62C 0.9600 .
Cl1 O12 1.392(5) .
Cl1 O15 1.402(5) .
Cl1 O14 1.411(4) .
Cl1 O13 1.420(4) .
C58 C57 1.403(6) .
C58 H58 0.9300 .
C57 C56 1.352(7) .
C57 H57 0.9300 .
C66 H66A 0.9600 .
C66 H66B 0.9600 .
C66 H66C 0.9600 .
C64 H64A 0.9600 .
C64 H64B 0.9600 .
C64 H64C 0.9600 .
C56 C55 1.355(8) .
C56 H56 0.9300 .
C48 H48 0.9300 .
C22 H22 0.9300 .
C55 H55 0.9300 .
C68 C67 1.593(13) .
C68 H68A 0.9600 .
C68 H68B 0.9600 .
C68 H68C 0.9600 .
N17 C67 1.111(11) .

loop_
_geom_torsion_atom_site_label_1
_geom_torsion_atom_site_label_2
_geom_torsion_atom_site_label_3
_geom_torsion_atom_site_label_4
_geom_torsion
_geom_torsion_site_symmetry_1
_geom_torsion_site_symmetry_4
N10 C30 N14 C31 -176.8(3) . .
N11 C30 N14 C31 2.5(5) . .
N14 C30 N10 C33 6.4(5) . .
N11 C30 N10 C33 -172.9(3) . .
N14 C30 N10 Cu3 -160.0(3) . .
N11 C30 N10 Cu3 20.7(5) . .
C4 N5 C3 N2 3.8(4) . .
Cu5 N5 C3 N2 -150.8(3) . .
C4 N5 C3 N1 -174.9(3) . .
Cu5 N5 C3 N1 30.5(4) . .
C2 N2 C3 N5 177.5(3) . .
C2 N2 C3 N1 -3.9(5) . .
C1 N1 C3 N5 -179.6(3) . .
Cu1 N1 C3 N5 8.2(4) . .
C1 N1 C3 N2 1.7(5) . .
Cu1 N1 C3 N2 -170.5(2) . .
N10 C30 N11 C32 176.3(3) . .
N14 C30 N11 C32 -3.0(5) . .
C2 N3 C1 N7 178.4(3) . 2
C2 N3 C1 N1 -5.1(5) . .
C3 N1 C1 N7 179.6(3) . 2
Cu1 N1 C1 N7 -8.6(4) . 2
C3 N1 C1 N3 3.1(5) . .
Cu1 N1 C1 N3 174.9(2) . .
C1 N7 C24 C25 -179.8(3) 2 .
Cu4 N7 C24 C25 -18.0(4) . .
C34 N9 C38 C37 1.4(5) . .
Cu3 N9 C38 C37 -176.6(3) . .
C38 N9 C34 C35 -2.2(5) . .
Cu3 N9 C34 C35 176.0(3) . .
C38 N9 C34 C33 178.7(3) . .
Cu3 N9 C34 C33 -3.1(4) . .
C28 C29 N8 C25 0.7(6) . .
C28 C29 N8 Cu4 172.7(3) . .
C39 N12 C32 N15 4.0(5) . .
Cu6 N12 C32 N15 176.5(2) . .
C39 N12 C32 N11 -173.7(3) . .
Cu6 N12 C32 N11 -1.2(5) . .
C31 N15 C32 N12 -179.1(3) . .
C31 N15 C32 N11 -1.4(5) . .
C30 N11 C32 N12 -179.8(3) . .
C30 N11 C32 N15 2.4(5) . .
C41 C40 N13 C44 -0.5(6) . .
C39 C40 N13 C44 179.5(3) . .
C41 C40 N13 Cu6 175.6(3) . .
C39 C40 N13 Cu6 -4.4(4) . .
C32 N15 C31 N14 1.1(5) . .
C32 N15 C31 N16 -179.1(3) . .
C30 N14 C31 N15 -1.7(5) . .
C30 N14 C31 N16 178.5(3) . .
C45 N16 C31 N15 -177.0(3) . .
C52 N16 C31 N15 9.7(5) . .
C45 N16 C31 N14 2.8(5) . .
C52 N16 C31 N14 -170.5(3) . .
C30 N10 C33 C34 166.8(3) . .
Cu3 N10 C33 C34 -24.6(3) . .
N9 C34 C33 N10 17.8(4) . .
C35 C34 C33 N10 -161.2(3) . .
C3 N5 C4 C5 179.5(3) . .
Cu5 N5 C4 C5 -21.4(3) . .
C3 N2 C2 N3 1.6(5) . .
C3 N2 C2 N4 -176.7(3) . .
C1 N3 C2 N2 2.8(5) . .
C1 N3 C2 N4 -179.0(3) . .
C17 N4 C2 N2 -173.6(3) . .
C10 N4 C2 N2 -1.8(5) . .
C17 N4 C2 N3 8.0(5) . .
C10 N4 C2 N3 179.7(3) . .
C9 N6 C5 C6 -0.2(5) . .
Cu5 N6 C5 C6 179.6(3) . .
C9 N6 C5 C4 178.8(3) . .
Cu5 N6 C5 C4 -1.5(4) . .
N5 C4 C5 N6 15.1(4) . .
N5 C4 C5 C6 -166.0(3) . .
C29 N8 C25 C26 -0.7(5) . .
Cu4 N8 C25 C26 -173.7(3) . .
C29 N8 C25 C24 176.9(3) . .
Cu4 N8 C25 C24 3.9(4) . .
N7 C24 C25 N8 9.1(4) . .
N7 C24 C25 C26 -173.4(3) . .
C32 N12 C39 C40 169.5(3) . .
Cu6 N12 C39 C40 -4.1(4) . .
N13 C40 C39 N12 5.5(5) . .
C41 C40 C39 N12 -174.5(4) . .
C2 N4 C10 C11 -96.8(4) . .
C17 N4 C10 C11 75.6(4) . .
N8 C25 C26 C27 0.4(6) . .
C24 C25 C26 C27 -177.0(4) . .
C2 N4 C17 C18 -114.0(4) . .
C10 N4 C17 C18 73.8(4) . .
C5 N6 C9 C8 -0.2(6) . .
Cu5 N6 C9 C8 -179.9(3) . .
N4 C17 C18 C19 -109.0(4) . .
N4 C17 C18 C23 72.4(5) . .
C37 C36 C35 C34 0.6(5) . .
N9 C34 C35 C36 1.2(5) . .
C33 C34 C35 C36 -179.8(3) . .
C31 N16 C52 C53 -89.1(4) . .
C45 N16 C52 C53 97.7(4) . .
C58 C53 C52 N16 -35.0(6) . .
C54 C53 C52 N16 149.1(4) . .
C50 C51 C46 C47 -1.4(6) . .
C50 C51 C46 C45 179.7(4) . .
C31 N16 C45 C46 -72.3(4) . .
C52 N16 C45 C46 101.0(4) . .
C51 C46 C45 N16 -42.0(5) . .
C47 C46 C45 N16 139.1(4) . .
C35 C36 C37 C38 -1.4(5) . .
N9 C38 C37 C36 0.4(5) . .
N6 C5 C6 C7 0.6(6) . .
C4 C5 C6 C7 -178.3(4) . .
C5 C6 C7 C8 -0.7(7) . .
C19 C18 C23 C22 0.1(7) . .
C17 C18 C23 C22 178.7(4) . .
N4 C10 C11 C12 -111.3(5) . .
N4 C10 C11 C16 69.7(5) . .
N6 C9 C8 C7 0.2(6) . .
C6 C7 C8 C9 0.3(7) . .
N8 C29 C28 C27 -0.5(6) . .
C43 C42 C41 C40 1.0(7) . .
N13 C40 C41 C42 0.3(6) . .
C39 C40 C41 C42 -179.7(4) . .
C25 C26 C27 C28 -0.2(6) . .
C29 C28 C27 C26 0.2(7) . .
C58 C53 C54 C55 -0.1(7) . .
C52 C53 C54 C55 176.1(5) . .
C22 C21 C20 C19 -1.0(8) . .
C40 N13 C44 C43 -0.7(6) . .
Cu6 N13 C44 C43 -176.3(3) . .
N13 C44 C43 C42 1.9(7) . .
C41 C42 C43 C44 -2.0(8) . .
C23 C18 C19 C20 -0.8(7) . .
C17 C18 C19 C20 -179.5(4) . .
C21 C20 C19 C18 1.3(7) . .
C12 C11 C16 C15 0.8(8) . .
C10 C11 C16 C15 179.9(5) . .
C16 C11 C12 C13 -1.9(9) . .
C10 C11 C12 C13 179.1(6) . .
C51 C46 C47 C48 0.5(6) . .
C45 C46 C47 C48 179.5(4) . .
C15 C14 C13 C12 -1.0(11) . .
C11 C12 C13 C14 2.1(12) . .
C48 C49 C50 C51 -0.1(8) . .
C46 C51 C50 C49 1.2(7) . .
C13 C14 C15 C16 -0.1(9) . .
C11 C16 C15 C14 0.1(9) . .
Cu1 O4 C61 O5 -5.3(5) . .
Cu1 O4 C61 C62 177.0(3) . .
Cu4 O5 C61 O4 12.4(5) . .
Cu4 O5 C61 C62 -169.8(3) . .
Cu2 O7 C59 O6 14.2(6) . .
Cu2 O7 C59 C60 -167.7(3) . .
Cu3 O6 C59 O7 25.7(6) . .
Cu3 O6 C59 C60 -152.4(3) . .
Cu6 O10 C65 O11 -173.7(4) . .
Cu6 O10 C65 C66 8.9(8) . .
Cu2 O8 C63 O9 5.5(6) . .
Cu2 O8 C63 C64 -174.1(3) . .
Cu6 O9 C63 O8 12.6(6) . .
Cu6 O9 C63 C64 -167.8(3) . .
C54 C53 C58 C57 1.0(7) . .
C52 C53 C58 C57 -175.0(4) . .
C53 C58 C57 C56 -1.0(7) . .
C58 C57 C56 C55 -0.1(8) . .
C50 C49 C48 C47 -0.8(8) . .
C46 C47 C48 C49 0.6(8) . .
C20 C21 C22 C23 0.2(9) . .
C18 C23 C22 C21 0.3(8) . .
C57 C56 C55 C54 1.0(9) . .
C53 C54 C55 C56 -1.0(8) . .
